data_4063114
_journal_name_full Organometallics
_journal_paper_doi 10.1021/om0498955
_journal_year 2004
_chemical_formula_structural '[Ni{Me3SiNC(Ph)CHSiMe3}2]'
_chemical_formula_sum 'C28 H48 N2 Ni Si4'
_chemical_formula_weight 583.75
_space_group_IT_number 14
_symmetry_cell_setting monoclinic
_symmetry_space_group_name_Hall '-P 2yn'
_symmetry_space_group_name_H-M 'P 1 21/n 1'
_cell_angle_alpha 90.00
_cell_angle_beta 91.55(5)
_cell_angle_gamma 90.00
_cell_formula_units_Z 4
_cell_length_a 11.919(7)
_cell_length_b 16.414(13)
_cell_length_c 17.285(9)
_cell_measurement_temperature 173(2)
_cell_volume 3380.4(38)
_diffrn_ambient_temperature 173(2)
_exptl_crystal_density_diffrn 1.147
_refine_ls_R_factor_obs 0.0605
_refine_ls_wR_factor_obs 0.1547
_cod_original_sg_symbol_H-M 'P 21/n'
_cod_database_code 4063114

loop_
_symmetry_equiv_pos_as_xyz
'x, y, z'
'x+1/2, -y+1/2, z+1/2'
'-x, -y, -z'
'-x-1/2, y-1/2, -z-1/2'

loop_
_atom_site_aniso_label
_atom_site_aniso_U_11
_atom_site_aniso_U_22
_atom_site_aniso_U_33
_atom_site_aniso_U_23
_atom_site_aniso_U_13
_atom_site_aniso_U_12
Ni 0.0205(3) 0.0248(3) 0.0161(3) -0.0016(2) 0.0057(2) -0.0022(2)
Si1 0.0206(6) 0.0319(7) 0.0256(6) -0.0063(5) 0.0043(5) -0.0018(5)
Si2 0.0323(7) 0.0333(7) 0.0172(6) -0.0020(5) 0.0065(5) -0.0017(5)
Si3 0.0320(7) 0.0292(7) 0.0256(6) -0.0017(5) 0.0070(5) -0.0083(5)
Si4 0.0225(6) 0.0318(7) 0.0250(6) -0.0033(5) 0.0043(5) 0.0014(5)
N1 0.023(2) 0.027(2) 0.021(2) -0.0031(15) 0.0082(14) -0.0025(15)
N2 0.023(2) 0.030(2) 0.020(2) -0.0009(15) 0.0090(14) -0.003(2)
C1 0.030(2) 0.028(2) 0.016(2) -0.001(2) 0.011(2) -0.004(2)
C2 0.032(2) 0.023(2) 0.024(2) -0.002(2) 0.011(2) -0.003(2)
C3 0.032(2) 0.029(2) 0.032(2) 0.002(2) 0.011(2) -0.001(2)
C4 0.051(3) 0.037(3) 0.042(3) 0.004(2) -0.003(2) 0.005(2)
C5 0.048(3) 0.056(4) 0.064(4) 0.018(3) -0.005(3) 0.008(3)
C6 0.044(3) 0.054(4) 0.099(6) 0.013(4) 0.009(4) 0.021(3)
C7 0.056(4) 0.062(4) 0.075(5) -0.006(3) 0.022(3) 0.026(3)
C8 0.049(3) 0.051(3) 0.047(3) -0.003(3) 0.018(3) 0.018(3)
C9 0.032(3) 0.052(3) 0.056(3) -0.019(3) 0.014(2) -0.009(2)
C10 0.032(2) 0.034(3) 0.042(3) -0.007(2) 0.000(2) -0.003(2)
C11 0.045(3) 0.045(3) 0.032(3) -0.004(2) -0.007(2) 0.004(2)
C12 0.049(3) 0.039(3) 0.029(3) 0.006(2) 0.003(2) -0.005(2)
C13 0.065(4) 0.054(3) 0.022(2) -0.006(2) 0.007(2) 0.009(3)
C14 0.038(3) 0.050(3) 0.032(3) 0.003(2) 0.002(2) 0.000(2)
C15 0.021(2) 0.033(2) 0.019(2) -0.001(2) 0.010(2) -0.004(2)
C16 0.024(2) 0.033(2) 0.019(2) -0.005(2) 0.004(2) -0.002(2)
C17 0.026(2) 0.040(3) 0.021(2) 0.004(2) 0.006(2) -0.007(2)
C18 0.036(3) 0.047(3) 0.035(3) 0.003(2) -0.002(2) 0.002(2)
C19 0.051(3) 0.054(4) 0.058(4) 0.021(3) -0.011(3) 0.002(3)
C20 0.062(4) 0.081(5) 0.034(3) 0.021(3) -0.007(3) -0.013(3)
C21 0.084(5) 0.076(5) 0.024(3) 0.007(3) 0.005(3) -0.009(4)
C22 0.060(3) 0.053(3) 0.026(3) 0.004(2) 0.013(2) -0.005(3)
C23 0.062(3) 0.032(3) 0.034(3) 0.000(2) 0.004(2) 0.000(2)
C24 0.047(3) 0.042(3) 0.042(3) -0.005(2) -0.004(2) -0.012(2)
C25 0.053(3) 0.051(3) 0.048(3) 0.001(3) 0.022(3) -0.022(3)
C26 0.027(2) 0.049(3) 0.043(3) -0.007(2) -0.005(2) -0.002(2)
C27 0.041(3) 0.047(3) 0.045(3) 0.009(2) 0.008(2) 0.007(2)
C28 0.034(3) 0.051(3) 0.049(3) -0.019(3) 0.003(2) 0.004(2)

loop_
_atom_site_label
_atom_site_type_symbol
_atom_site_fract_x
_atom_site_fract_y
_atom_site_fract_z
_atom_site_U_iso_or_equiv
_atom_site_thermal_displace_type
_atom_site_occupancy
_atom_site_calc_flag
_atom_site_refinement_flags
_atom_site_disorder_group
Ni Ni 0.13103(4) 0.23188(3) 0.13875(3) 0.0204(2) Uani 1 d . .
Si1 Si -0.10474(10) 0.12818(8) 0.10498(7) 0.0259(3) Uani 1 d . .
Si2 Si 0.11846(10) 0.22642(8) 0.32110(7) 0.0275(3) Uani 1 d . .
Si3 Si 0.31524(11) 0.38480(8) 0.11308(7) 0.0288(3) Uani 1 d . .
Si4 Si 0.30926(10) 0.09744(8) 0.08540(7) 0.0264(3) Uani 1 d . .
N1 N -0.0141(3) 0.1918(2) 0.1566(2) 0.0234(8) Uani 1 d . .
N2 N 0.2531(3) 0.2907(2) 0.0990(2) 0.0241(8) Uani 1 d . .
C1 C -0.0206(4) 0.2667(3) 0.1879(2) 0.0243(9) Uani 1 d . .
C2 C 0.0745(4) 0.2872(3) 0.2343(2) 0.0261(9) Uani 1 d . .
H2 H 0.0867(31) 0.3383(25) 0.2410(22) 0.009(10) Uiso 1 d . .
C3 C -0.1112(4) 0.3263(3) 0.1699(3) 0.0309(10) Uani 1 d . .
C4 C -0.1543(5) 0.3400(3) 0.0964(3) 0.0437(13) Uani 1 d . .
H4 H -0.1247 0.3108 0.0541 0.052 Uiso 1 calc R .
C5 C -0.2401(5) 0.3956(4) 0.0827(4) 0.056(2) Uani 1 d . .
H5 H -0.2676 0.4050 0.0314 0.067 Uiso 1 calc R .
C6 C -0.2852(5) 0.4367(4) 0.1430(4) 0.065(2) Uani 1 d . .
H6 H -0.3457 0.4735 0.1341 0.079 Uiso 1 calc R .
C7 C -0.2429(5) 0.4248(4) 0.2161(4) 0.064(2) Uani 1 d . .
H7 H -0.2732 0.4546 0.2578 0.077 Uiso 1 calc R .
C8 C -0.1566(5) 0.3699(3) 0.2306(3) 0.0485(14) Uani 1 d . .
H8 H -0.1283 0.3621 0.2820 0.058 Uiso 1 calc R .
C9 C -0.2443(4) 0.1334(3) 0.1499(3) 0.0465(14) Uani 1 d . .
H9C H -0.2747 0.1886 0.1441 0.070 Uiso 1 calc R .
H9B H -0.2365 0.1199 0.2050 0.070 Uiso 1 calc R .
H9A H -0.2953 0.0944 0.1243 0.070 Uiso 1 calc R .
C10 C -0.0453(4) 0.0244(3) 0.1151(3) 0.0361(11) Uani 1 d . .
H10C H -0.0374 0.0104 0.1701 0.054 Uiso 1 calc R .
H10B H 0.0285 0.0226 0.0915 0.054 Uiso 1 calc R .
H10A H -0.0955 -0.0148 0.0891 0.054 Uiso 1 calc R .
C11 C -0.1179(4) 0.1519(3) 0.0002(3) 0.0409(12) Uani 1 d . .
H11C H -0.1493 0.2067 -0.0067 0.061 Uiso 1 calc R .
H11B H -0.1677 0.1121 -0.0253 0.061 Uiso 1 calc R .
H11A H -0.0437 0.1496 -0.0228 0.061 Uiso 1 calc R .
C12 C 0.0405(4) 0.1286(3) 0.3259(3) 0.0389(12) Uani 1 d . .
H12C H -0.0404 0.1394 0.3219 0.058 Uiso 1 calc R .
H12B H 0.0583 0.1015 0.3752 0.058 Uiso 1 calc R .
H12A H 0.0623 0.0933 0.2831 0.058 Uiso 1 calc R .
C13 C 0.0785(5) 0.2890(3) 0.4068(3) 0.0468(13) Uani 1 d . .
H13C H -0.0023 0.3001 0.4041 0.070 Uiso 1 calc R .
H13B H 0.1199 0.3406 0.4067 0.070 Uiso 1 calc R .
H13A H 0.0972 0.2591 0.4545 0.070 Uiso 1 calc R .
C14 C 0.2719(4) 0.2071(3) 0.3286(3) 0.0401(12) Uani 1 d . .
H14C H 0.3124 0.2590 0.3261 0.060 Uiso 1 calc R .
H14B H 0.2942 0.1720 0.2858 0.060 Uiso 1 calc R .
H14A H 0.2902 0.1802 0.3780 0.060 Uiso 1 calc R .
C15 C 0.2095(3) 0.2501(3) 0.0373(2) 0.0241(9) Uani 1 d . .
C16 C 0.1933(3) 0.1662(3) 0.0508(2) 0.0253(9) Uani 1 d . .
H16 H 0.1401(33) 0.1394(24) 0.0157(23) 0.016(10) Uiso 1 d . .
C17 C 0.1655(4) 0.2894(3) -0.0349(2) 0.0289(10) Uani 1 d . .
C18 C 0.1062(4) 0.3609(3) -0.0342(3) 0.0394(12) Uani 1 d . .
H18 H 0.0941 0.3878 0.0136 0.047 Uiso 1 calc R .
C19 C 0.0638(5) 0.3943(4) -0.1024(3) 0.054(2) Uani 1 d . .
H19 H 0.0226 0.4438 -0.1013 0.065 Uiso 1 calc R .
C20 C 0.0815(5) 0.3559(4) -0.1721(3) 0.059(2) Uani 1 d . .
H20 H 0.0534 0.3791 -0.2191 0.071 Uiso 1 calc R .
C21 C 0.1392(6) 0.2846(4) -0.1729(3) 0.061(2) Uani 1 d . .
H21 H 0.1505 0.2576 -0.2207 0.074 Uiso 1 calc R .
C22 C 0.1814(5) 0.2512(4) -0.1056(3) 0.0462(13) Uani 1 d . .
H22 H 0.2219 0.2014 -0.1072 0.055 Uiso 1 calc R .
C23 C 0.2156(5) 0.4710(3) 0.1225(3) 0.0427(12) Uani 1 d . .
H23C H 0.1693 0.4757 0.0750 0.064 Uiso 1 calc R .
H23B H 0.2577 0.5216 0.1310 0.064 Uiso 1 calc R .
H23A H 0.1672 0.4611 0.1665 0.064 Uiso 1 calc R .
C24 C 0.4003(4) 0.3786(3) 0.2038(3) 0.0439(13) Uani 1 d . .
H24C H 0.3510 0.3683 0.2472 0.066 Uiso 1 calc R .
H24B H 0.4403 0.4301 0.2123 0.066 Uiso 1 calc R .
H24A H 0.4546 0.3341 0.2001 0.066 Uiso 1 calc R .
C25 C 0.4075(5) 0.4042(4) 0.0304(3) 0.0503(14) Uani 1 d . .
H25C H 0.3619 0.4073 -0.0175 0.075 Uiso 1 calc R .
H25B H 0.4619 0.3597 0.0265 0.075 Uiso 1 calc R .
H25A H 0.4475 0.4557 0.0386 0.075 Uiso 1 calc R .
C26 C 0.4373(4) 0.1536(3) 0.1177(3) 0.0398(12) Uani 1 d . .
H26C H 0.4595 0.1914 0.0769 0.060 Uiso 1 calc R .
H26B H 0.4983 0.1148 0.1283 0.060 Uiso 1 calc R .
H26A H 0.4218 0.1843 0.1649 0.060 Uiso 1 calc R .
C27 C 0.2680(4) 0.0260(3) 0.1632(3) 0.0445(13) Uani 1 d . .
H27C H 0.2004 -0.0039 0.1465 0.067 Uiso 1 calc R .
H27B H 0.2528 0.0568 0.2103 0.067 Uiso 1 calc R .
H27A H 0.3292 -0.0127 0.1738 0.067 Uiso 1 calc R .
C28 C 0.3443(4) 0.0348(3) -0.0011(3) 0.0445(13) Uani 1 d . .
H28C H 0.2775 0.0046 -0.0190 0.067 Uiso 1 calc R .
H28B H 0.4042 -0.0038 0.0130 0.067 Uiso 1 calc R .
H28A H 0.3694 0.0706 -0.0425 0.067 Uiso 1 calc R .

loop_
_geom_bond_atom_site_label_1
_geom_bond_atom_site_label_2
_geom_bond_distance
_geom_bond_site_symmetry_2
_geom_bond_publ_flag
Ni N1 1.884(3) . ?
Ni N2 1.891(3) . ?
Ni C2 2.016(4) . ?
Ni C16 2.021(4) . ?
Ni C15 2.031(4) . ?
Ni C1 2.097(4) . ?
Si1 N1 1.732(4) . ?
Si1 C10 1.852(5) . ?
Si1 C11 1.855(5) . ?
Si1 C9 1.856(5) . ?
Si2 C14 1.858(5) . ?
Si2 C12 1.858(5) . ?
Si2 C2 1.866(5) . ?
Si2 C13 1.875(5) . ?
Si3 N2 1.727(4) . ?
Si3 C24 1.847(5) . ?
Si3 C25 1.853(5) . ?
Si3 C23 1.857(5) . ?
Si4 C26 1.857(5) . ?
Si4 C27 1.861(5) . ?
Si4 C28 1.871(5) . ?
Si4 C16 1.870(5) . ?
N1 C1 1.347(5) . ?
N2 C15 1.349(5) . ?
C1 C2 1.411(6) . ?
C1 C3 1.483(6) . ?
C3 C4 1.376(7) . ?
C3 C8 1.392(7) . ?
C4 C5 1.386(7) . ?
C5 C6 1.365(9) . ?
C6 C7 1.361(9) . ?
C7 C8 1.386(8) . ?
C15 C16 1.410(6) . ?
C15 C17 1.488(6) . ?
C17 C18 1.371(7) . ?
C17 C22 1.391(7) . ?
C18 C19 1.384(7) . ?
C19 C20 1.382(9) . ?
C20 C21 1.358(9) . ?
C21 C22 1.370(8) . ?
